data_7227440
loop_
_publ_author_name
'Al-Khafaji, Yahya F.'
'Elsegood, Mark R. J.'
'Frese, Josef W. A.'
'Redshaw, Carl'

_publ_section_title
;
 Ring opening polymerization of lactides and lactones by multimetallic
 alkyl zinc complexes derived from the acids Ph2C(X)CO2H (X = OH, NH2)
;
_journal_issue 8
_journal_name_full 'RSC Adv.'
_journal_page_first 4510
_journal_paper_doi 10.1039/C6RA26746G
_journal_volume 7
_journal_year 2017
_chemical_absolute_configuration ad
_chemical_formula_moiety 'C84 H56 F12 N4 O8 Zn4'
_chemical_formula_sum 'C84 H64 F12 N4 O8 Zn4'
_chemical_formula_weight 1746.87
_chemical_name_systematic
; 
 ? 
;
_space_group_crystal_system tetragonal
_space_group_IT_number 82
_space_group_name_Hall 'I -4'
_space_group_name_H-M_alt 'I -4'
_symmetry_space_group_name_Hall 'I -4'
_symmetry_space_group_name_H-M 'I -4'
_atom_sites_solution_hydrogens geom
_atom_sites_solution_primary direct
_atom_sites_solution_secondary difmap
_audit_creation_method SHELXL-2014/7
_audit_update_record
;
2016-11-11 deposited with the CCDC.
2016-12-19 downloaded from the CCDC.
;
_cell_angle_alpha 90
_cell_angle_beta 90
_cell_angle_gamma 90
_cell_formula_units_Z 2
_cell_length_a 18.401(5)
_cell_length_b 18.401(5)
_cell_length_c 11.347(3)
_cell_measurement_reflns_used 6944
_cell_measurement_temperature 150(2)
_cell_measurement_theta_max 25.14
_cell_measurement_theta_min 2.11
_cell_volume 3842.1(18)
_computing_cell_refinement 'Bruker SAINT'
_computing_data_collection 'Bruker APEX 2'
_computing_data_reduction 'Bruker SAINT'
_computing_molecular_graphics 'Bruker SHELXTL'
_computing_publication_material 'Bruker SHELXTL and local programs'
_computing_structure_refinement 'SHELXL-2014/7 (Sheldrick, 2014)'
_computing_structure_solution 'Bruker SHELXTL'
_diffrn_ambient_temperature 150(2)
_diffrn_measured_fraction_theta_full 1.000
_diffrn_measured_fraction_theta_max 1.000
_diffrn_measurement_device_type 'Bruker APEX 2 CCD diffractometer'
_diffrn_measurement_method '\w rotation with narrow frames'
_diffrn_radiation_monochromator graphite
_diffrn_radiation_type MoK\a
_diffrn_radiation_wavelength 0.71073
_diffrn_reflns_av_R_equivalents 0.0642
_diffrn_reflns_av_unetI/netI 0.0493
_diffrn_reflns_Laue_measured_fraction_full 1.000
_diffrn_reflns_Laue_measured_fraction_max 1.000
_diffrn_reflns_limit_h_max 23
_diffrn_reflns_limit_h_min -22
_diffrn_reflns_limit_k_max 23
_diffrn_reflns_limit_k_min -22
_diffrn_reflns_limit_l_max 14
_diffrn_reflns_limit_l_min -14
_diffrn_reflns_number 16703
_diffrn_reflns_point_group_measured_fraction_full 1.000
_diffrn_reflns_point_group_measured_fraction_max 1.000
_diffrn_reflns_theta_full 25.242
_diffrn_reflns_theta_max 26.543
_diffrn_reflns_theta_min 1.565
_diffrn_source 'fine-focus sealed tube'
_exptl_absorpt_coefficient_mu 1.322
_exptl_absorpt_correction_T_max 0.890
_exptl_absorpt_correction_T_min 0.504
_exptl_absorpt_correction_type multi-scan
_exptl_absorpt_process_details 'SADABS v2008/1, Sheldrick, G.M., (2008)'
_exptl_crystal_colour colourless
_exptl_crystal_density_diffrn 1.510
_exptl_crystal_density_method 'not measured'
_exptl_crystal_description 'long block'
_exptl_crystal_F_000 1776
_exptl_crystal_recrystallization_method 'Re-crystallisation from solvent: acetonitrile'
_exptl_crystal_size_max 0.600
_exptl_crystal_size_mid 0.110
_exptl_crystal_size_min 0.090
_refine_diff_density_max 1.536
_refine_diff_density_min -1.130
_refine_diff_density_rms 0.138
_refine_ls_abs_structure_details
; 
 Twinning involves inversion, so Flack parameter cannot be determined 
;
_refine_ls_abs_structure_Flack 0.472(2)
_refine_ls_extinction_method none
_refine_ls_goodness_of_fit_ref 1.109
_refine_ls_hydrogen_treatment constr
_refine_ls_matrix_type full
_refine_ls_number_parameters 256
_refine_ls_number_reflns 3988
_refine_ls_number_restraints 2
_refine_ls_restrained_S_all 1.109
_refine_ls_R_factor_all 0.0573
_refine_ls_R_factor_gt 0.0554
_refine_ls_shift/su_max 0.000
_refine_ls_shift/su_mean 0.000
_refine_ls_structure_factor_coef Fsqd
_refine_ls_weighting_details 'w=1/[\s^2^(Fo^2^)+(0.0959P)^2^] where P=(Fo^2^+2Fc^2^)/3'
_refine_ls_weighting_scheme calc
_refine_ls_wR_factor_gt 0.1313
_refine_ls_wR_factor_ref 0.1330
_reflns_Friedel_coverage 0.896
_reflns_Friedel_fraction_full 1.000
_reflns_Friedel_fraction_max 1.000
_reflns_number_gt 3856
_reflns_number_total 3988
_reflns_threshold_expression 'I > 2\s(I)'
_cod_data_source_file c6ra26746g2.cif
_cod_data_source_block 3
_cod_original_cell_volume 3842(2)
_cod_database_code 7227440
_shelx_shelxl_version_number 2014/7
_shelx_space_group_comment
; 
The symmetry employed for this shelxl refinement is uniquely defined 
by the following loop, which should always be used as a source of 
symmetry information in preference to the above space-group names. 
They are only intended as comments. 
;
_shelx_estimated_absorpt_t_min 0.504
_shelx_estimated_absorpt_t_max 0.890

loop_
_space_group_symop_operation_xyz
'x, y, z'
'-x, -y, z'
'y, -x, -z'
'-y, x, -z'
'x+1/2, y+1/2, z+1/2'
'-x+1/2, -y+1/2, z+1/2'
'y+1/2, -x+1/2, -z+1/2'
'-y+1/2, x+1/2, -z+1/2'

loop_
_atom_site_label
_atom_site_type_symbol
_atom_site_fract_x
_atom_site_fract_y
_atom_site_fract_z
_atom_site_U_iso_or_equiv
_atom_site_adp_type
_atom_site_occupancy
_atom_site_site_symmetry_order
_atom_site_calc_flag
_atom_site_refinement_flags_posn
_atom_site_refinement_flags_adp
Zn1 Zn 0.66355(6) 0.07315(5) 0.35977(8) 0.0290(2) Uani 1 1 d . .
O1 O 0.5184(3) 0.1294(3) 0.2266(5) 0.0310(12) Uani 1 1 d . .
O2 O 0.5684(4) 0.1172(4) 0.4039(5) 0.0335(13) Uani 1 1 d . .
C2 C 0.5191(4) 0.1374(4) 0.3404(9) 0.0330(19) Uani 1 1 d . .
C1 C 0.4552(5) 0.1804(5) 0.3943(8) 0.0314(18) Uani 1 1 d . .
N1 N 0.3914(4) 0.1759(4) 0.3142(7) 0.0299(15) Uani 1 1 d . .
H1A H 0.3642 0.2170 0.3206 0.036 Uiso 1 1 calc R U
H1B H 0.3631 0.1374 0.3348 0.036 Uiso 1 1 calc R U
C3 C 0.4336(6) 0.1512(6) 0.5139(7) 0.041(2) Uani 1 1 d . .
C4 C 0.4325(7) 0.0772(8) 0.5298(9) 0.055(3) Uani 1 1 d . .
H4 H 0.4506 0.0461 0.4697 0.066 Uiso 1 1 calc R U
C5 C 0.4046(8) 0.0469(12) 0.6351(15) 0.087(5) Uani 1 1 d . .
H5 H 0.4052 -0.0042 0.6467 0.104 Uiso 1 1 calc R U
C6 C 0.3776(11) 0.0904(18) 0.7172(16) 0.125(12) Uani 1 1 d . .
H6 H 0.3567 0.0699 0.7862 0.150 Uiso 1 1 calc R U
C7 C 0.3795(9) 0.1621(18) 0.7047(11) 0.098(7) Uani 1 1 d . .
H7 H 0.3620 0.1915 0.7674 0.118 Uiso 1 1 calc R U
C8 C 0.4064(8) 0.1971(10) 0.6011(10) 0.067(4) Uani 1 1 d . .
H8 H 0.4059 0.2484 0.5923 0.080 Uiso 1 1 calc R U
C9 C 0.4844(5) 0.2594(5) 0.3976(9) 0.039(2) Uani 1 1 d . .
C10 C 0.5389(7) 0.2771(7) 0.4747(13) 0.057(3) Uani 1 1 d . .
H10 H 0.5563 0.2415 0.5285 0.069 Uiso 1 1 calc R U
C11 C 0.5683(8) 0.3446(9) 0.4752(16) 0.074(4) Uani 1 1 d . .
H11 H 0.6067 0.3551 0.5287 0.089 Uiso 1 1 calc R U
C12 C 0.5441(9) 0.3986(9) 0.4001(19) 0.077(5) Uani 1 1 d . .
H12 H 0.5642 0.4461 0.4029 0.092 Uiso 1 1 calc R U
C13 C 0.4904(9) 0.3818(7) 0.3217(13) 0.063(4) Uani 1 1 d . .
H13 H 0.4728 0.4178 0.2689 0.076 Uiso 1 1 calc R U
C14 C 0.4615(7) 0.3122(6) 0.3191(11) 0.048(3) Uani 1 1 d . .
H14 H 0.4253 0.3006 0.2624 0.058 Uiso 1 1 calc R U
C15 C 0.7415(5) 0.0634(6) 0.4772(10) 0.040(2) Uani 1 1 d . .
C16 C 0.7817(6) 0.1206(6) 0.5265(12) 0.047(2) Uani 1 1 d . .
C17 C 0.8390(11) 0.1105(9) 0.6029(19) 0.095(7) Uani 1 1 d . .
H17 H 0.8676 0.1504 0.6290 0.115 Uiso 1 1 calc R U
C18 C 0.8538(15) 0.0404(10) 0.640(3) 0.132(11) Uani 1 1 d . .
H18 H 0.8914 0.0315 0.6958 0.158 Uiso 1 1 calc R U
C19 C 0.8131(12) -0.0162(9) 0.596(2) 0.100(7) Uani 1 1 d . .
H19 H 0.8228 -0.0641 0.6231 0.119 Uiso 1 1 calc R U
C20 C 0.7602(8) -0.0064(6) 0.5162(14) 0.060(4) Uani 1 1 d . .
H20 H 0.7351 -0.0474 0.4856 0.072 Uiso 1 1 calc R U
C21 C 0.7651(6) 0.1967(7) 0.4924(13) 0.055(3) Uani 1 1 d D .
F1 F 0.7010(5) 0.2148(6) 0.514(2) 0.134(7) Uani 1 1 d D .
F2 F 0.7684(11) 0.2057(6) 0.3763(9) 0.157(8) Uani 1 1 d D .
F3 F 0.8078(6) 0.2459(5) 0.5308(11) 0.085(3) Uani 1 1 d D .

loop_
_atom_site_aniso_label
_atom_site_aniso_U_11
_atom_site_aniso_U_22
_atom_site_aniso_U_33
_atom_site_aniso_U_23
_atom_site_aniso_U_13
_atom_site_aniso_U_12
Zn1 0.0326(5) 0.0320(5) 0.0223(3) -0.0027(4) -0.0027(4) 0.0018(4)
O1 0.032(3) 0.045(3) 0.016(2) -0.001(2) 0.000(2) 0.006(3)
O2 0.032(3) 0.047(4) 0.021(3) -0.005(2) -0.004(3) 0.012(3)
C2 0.029(4) 0.027(4) 0.042(5) -0.002(4) 0.000(4) -0.003(3)
C1 0.030(4) 0.038(5) 0.026(4) 0.000(3) 0.004(3) 0.000(3)
N1 0.033(3) 0.030(4) 0.027(3) 0.003(3) -0.003(3) 0.001(3)
C3 0.035(5) 0.073(7) 0.015(3) 0.000(4) 0.003(4) -0.008(5)
C4 0.062(6) 0.078(8) 0.024(4) 0.014(5) -0.006(5) -0.025(6)
C5 0.082(9) 0.141(14) 0.037(7) 0.038(9) -0.001(8) -0.043(9)
C6 0.085(12) 0.25(4) 0.038(9) 0.065(16) -0.003(8) -0.037(17)
C7 0.068(9) 0.21(2) 0.015(6) -0.012(11) 0.012(5) 0.004(13)
C8 0.059(8) 0.111(13) 0.030(5) -0.015(6) 0.003(5) 0.028(7)
C9 0.033(4) 0.036(5) 0.049(6) -0.010(4) 0.013(4) -0.004(4)
C10 0.045(6) 0.053(7) 0.074(8) -0.027(6) -0.013(6) 0.008(5)
C11 0.047(6) 0.072(9) 0.104(12) -0.041(9) -0.001(8) 0.001(7)
C12 0.071(9) 0.058(8) 0.101(14) -0.025(8) 0.039(9) -0.025(7)
C13 0.095(10) 0.046(6) 0.050(7) -0.011(5) 0.022(7) -0.015(6)
C14 0.065(6) 0.037(5) 0.043(6) -0.005(4) 0.019(5) -0.002(4)
C15 0.031(4) 0.049(6) 0.039(5) -0.003(4) -0.003(4) 0.004(4)
C16 0.036(5) 0.052(6) 0.054(6) -0.001(5) -0.011(5) -0.007(4)
C17 0.105(12) 0.060(8) 0.120(16) -0.018(8) -0.078(13) -0.005(8)
C18 0.16(2) 0.066(9) 0.17(2) 0.015(12) -0.13(2) -0.019(11)
C19 0.128(15) 0.056(8) 0.115(15) 0.003(9) -0.081(14) 0.013(9)
C20 0.072(8) 0.037(5) 0.071(8) -0.001(5) -0.031(7) -0.002(5)
C21 0.055(7) 0.052(7) 0.058(7) 0.000(5) -0.010(6) -0.018(5)
F1 0.049(5) 0.075(6) 0.28(2) 0.049(10) 0.011(8) 0.012(4)
F2 0.36(3) 0.066(5) 0.040(5) 0.014(4) -0.040(9) -0.043(9)
F3 0.092(6) 0.051(4) 0.111(8) -0.010(4) -0.031(6) -0.016(4)

loop_
_atom_type_symbol
_atom_type_description
_atom_type_scat_dispersion_real
_atom_type_scat_dispersion_imag
_atom_type_scat_source
C C 0.0033 0.0016 'International Tables Vol C Tables 4.2.6.8 and 6.1.1.4'
H H 0.0000 0.0000 'International Tables Vol C Tables 4.2.6.8 and 6.1.1.4'
N N 0.0061 0.0033 'International Tables Vol C Tables 4.2.6.8 and 6.1.1.4'
O O 0.0106 0.0060 'International Tables Vol C Tables 4.2.6.8 and 6.1.1.4'
F F 0.0171 0.0103 'International Tables Vol C Tables 4.2.6.8 and 6.1.1.4'
Zn Zn 0.2839 1.4301 'International Tables Vol C Tables 4.2.6.8 and 6.1.1.4'

loop_
_geom_angle_atom_site_label_1
_geom_angle_atom_site_label_2
_geom_angle_atom_site_label_3
_geom_angle
_geom_angle_site_symmetry_1
_geom_angle_site_symmetry_3
C15 Zn1 O2 120.5(3) . .
C15 Zn1 O1 118.2(4) . 7
O2 Zn1 O1 100.7(3) . 7
C15 Zn1 N1 126.1(4) . 7
O2 Zn1 N1 101.9(3) . 7
O1 Zn1 N1 80.7(3) 7 7
C15 Zn1 Zn1 161.7(3) . 8_545
O2 Zn1 Zn1 42.85(17) . 8_545
O1 Zn1 Zn1 77.32(18) 7 8_545
N1 Zn1 Zn1 63.0(2) 7 8_545
C15 Zn1 Zn1 129.0(3) . 2_655
O2 Zn1 Zn1 50.5(2) . 2_655
O1 Zn1 Zn1 51.96(18) 7 2_655
N1 Zn1 Zn1 103.1(2) 7 2_655
Zn1 Zn1 Zn1 51.416(9) 8_545 2_655
C2 O1 Zn1 116.6(6) . 8_545
C2 O2 Zn1 129.1(6) . .
O2 C2 O1 124.0(8) . .
O2 C2 C1 119.3(8) . .
O1 C2 C1 116.5(8) . .
N1 C1 C3 108.8(7) . .
N1 C1 C2 109.3(7) . .
C3 C1 C2 111.9(8) . .
N1 C1 C9 110.0(7) . .
C3 C1 C9 113.7(8) . .
C2 C1 C9 103.0(7) . .
C1 N1 Zn1 109.7(5) . 8_545
C1 N1 H1A 109.7 . .
Zn1 N1 H1A 109.7 8_545 .
C1 N1 H1B 109.7 . .
Zn1 N1 H1B 109.7 8_545 .
H1A N1 H1B 108.2 . .
C4 C3 C8 120.1(11) . .
C4 C3 C1 118.3(9) . .
C8 C3 C1 121.0(11) . .
C3 C4 C5 120.5(14) . .
C3 C4 H4 119.8 . .
C5 C4 H4 119.8 . .
C6 C5 C4 120(2) . .
C6 C5 H5 120.2 . .
C4 C5 H5 120.2 . .
C5 C6 C7 121.0(15) . .
C5 C6 H6 119.5 . .
C7 C6 H6 119.5 . .
C6 C7 C8 123.0(18) . .
C6 C7 H7 118.5 . .
C8 C7 H7 118.5 . .
C3 C8 C7 115.8(18) . .
C3 C8 H8 122.1 . .
C7 C8 H8 122.1 . .
C10 C9 C14 117.8(11) . .
C10 C9 C1 119.5(10) . .
C14 C9 C1 122.5(10) . .
C11 C10 C9 120.9(14) . .
C11 C10 H10 119.5 . .
C9 C10 H10 119.5 . .
C10 C11 C12 121.7(15) . .
C10 C11 H11 119.1 . .
C12 C11 H11 119.1 . .
C13 C12 C11 118.2(13) . .
C13 C12 H12 120.9 . .
C11 C12 H12 120.9 . .
C12 C13 C14 120.1(16) . .
C12 C13 H13 120.0 . .
C14 C13 H13 120.0 . .
C9 C14 C13 121.2(14) . .
C9 C14 H14 119.4 . .
C13 C14 H14 119.4 . .
C20 C15 C16 115.6(10) . .
C20 C15 Zn1 118.5(8) . .
C16 C15 Zn1 125.9(9) . .
C17 C16 C15 123.6(12) . .
C17 C16 C21 116.7(11) . .
C15 C16 C21 119.7(10) . .
C16 C17 C18 117.9(13) . .
C16 C17 H17 121.0 . .
C18 C17 H17 121.0 . .
C19 C18 C17 119.1(15) . .
C19 C18 H18 120.5 . .
C17 C18 H18 120.5 . .
C20 C19 C18 122.5(15) . .
C20 C19 H19 118.7 . .
C18 C19 H19 118.7 . .
C19 C20 C15 121.0(12) . .
C19 C20 H20 119.5 . .
C15 C20 H20 119.5 . .
F1 C21 F3 109.1(13) . .
F1 C21 F2 101.6(15) . .
F3 C21 F2 102.8(12) . .
F1 C21 C16 113.2(11) . .
F3 C21 C16 117.0(11) . .
F2 C21 C16 111.6(12) . .

loop_
_geom_bond_atom_site_label_1
_geom_bond_atom_site_label_2
_geom_bond_distance
_geom_bond_site_symmetry_2
Zn1 C15 1.966(10) .
Zn1 O2 1.993(7) .
Zn1 O1 2.049(6) 7
Zn1 N1 2.091(8) 7
Zn1 Zn1 5.2862(19) 8_545
Zn1 Zn1 6.594(3) 2_655
O1 C2 1.300(11) .
O1 Zn1 2.048(6) 8_545
O2 C2 1.218(11) .
C2 C1 1.543(12) .
C1 N1 1.487(11) .
C1 C3 1.513(12) .
C1 C9 1.550(13) .
N1 Zn1 2.091(8) 8_545
N1 H1A 0.9100 .
N1 H1B 0.9100 .
C3 C4 1.374(18) .
C3 C8 1.395(16) .
C4 C5 1.414(16) .
C4 H4 0.9500 .
C5 C6 1.32(4) .
C5 H5 0.9500 .
C6 C7 1.33(4) .
C6 H6 0.9500 .
C7 C8 1.43(2) .
C7 H7 0.9500 .
C8 H8 0.9500 .
C9 C10 1.369(16) .
C9 C14 1.385(17) .
C10 C11 1.36(2) .
C10 H10 0.9500 .
C11 C12 1.38(3) .
C11 H11 0.9500 .
C12 C13 1.36(3) .
C12 H12 0.9500 .
C13 C14 1.386(17) .
C13 H13 0.9500 .
C14 H14 0.9500 .
C15 C20 1.401(16) .
C15 C16 1.403(16) .
C16 C17 1.378(19) .
C16 C21 1.485(17) .
C17 C18 1.38(3) .
C17 H17 0.9500 .
C18 C19 1.38(2) .
C18 H18 0.9500 .
C19 C20 1.34(2) .
C19 H19 0.9500 .
C20 H20 0.9500 .
C21 F1 1.249(15) .
C21 F3 1.276(13) .
C21 F2 1.329(18) .

loop_
_geom_hbond_atom_site_label_D
_geom_hbond_atom_site_label_H
_geom_hbond_atom_site_label_A
_geom_hbond_distance_DH
_geom_hbond_distance_HA
_geom_hbond_distance_DA
_geom_hbond_angle_DHA
_geom_hbond_site_symmetry_A
N1 H1B O1 0.91 2.30 2.959(9) 128.9 8_545

loop_
_geom_torsion_atom_site_label_1
_geom_torsion_atom_site_label_2
_geom_torsion_atom_site_label_3
_geom_torsion_atom_site_label_4
_geom_torsion
_geom_torsion_site_symmetry_1
_geom_torsion_site_symmetry_4
Zn1 O2 C2 O1 4.4(12) . .
Zn1 O2 C2 C1 -170.9(6) . .
Zn1 O1 C2 O2 177.1(7) 8_545 .
Zn1 O1 C2 C1 -7.5(9) 8_545 .
O2 C2 C1 N1 -159.7(7) . .
O1 C2 C1 N1 24.6(10) . .
O2 C2 C1 C3 -39.1(11) . .
O1 C2 C1 C3 145.2(8) . .
O2 C2 C1 C9 83.4(10) . .
O1 C2 C1 C9 -92.2(9) . .
C3 C1 N1 Zn1 -151.2(6) . 8_545
C2 C1 N1 Zn1 -28.8(8) . 8_545
C9 C1 N1 Zn1 83.6(7) . 8_545
N1 C1 C3 C4 80.4(11) . .
C2 C1 C3 C4 -40.5(12) . .
C9 C1 C3 C4 -156.7(10) . .
N1 C1 C3 C8 -91.3(12) . .
C2 C1 C3 C8 147.8(11) . .
C9 C1 C3 C8 31.6(14) . .
C8 C3 C4 C5 -0.7(19) . .
C1 C3 C4 C5 -172.5(11) . .
C3 C4 C5 C6 2(2) . .
C4 C5 C6 C7 -3(3) . .
C5 C6 C7 C8 3(3) . .
C4 C3 C8 C7 0.8(19) . .
C1 C3 C8 C7 172.4(11) . .
C6 C7 C8 C3 -2(2) . .
N1 C1 C9 C10 173.9(9) . .
C3 C1 C9 C10 51.6(13) . .
C2 C1 C9 C10 -69.7(11) . .
N1 C1 C9 C14 -11.2(12) . .
C3 C1 C9 C14 -133.5(10) . .
C2 C1 C9 C14 105.2(10) . .
C14 C9 C10 C11 1.2(18) . .
C1 C9 C10 C11 176.4(11) . .
C9 C10 C11 C12 1(2) . .
C10 C11 C12 C13 -2(2) . .
C11 C12 C13 C14 0(2) . .
C10 C9 C14 C13 -2.8(17) . .
C1 C9 C14 C13 -177.8(10) . .
C12 C13 C14 C9 2.1(19) . .
C20 C15 C16 C17 4(2) . .
Zn1 C15 C16 C17 -175.6(15) . .
C20 C15 C16 C21 -179.0(13) . .
Zn1 C15 C16 C21 1.5(17) . .
C15 C16 C17 C18 -6(3) . .
C21 C16 C17 C18 177(2) . .
C16 C17 C18 C19 3(4) . .
C17 C18 C19 C20 1(5) . .
C18 C19 C20 C15 -3(4) . .
C16 C15 C20 C19 0(2) . .
Zn1 C15 C20 C19 179.9(17) . .
C17 C16 C21 F1 -124.1(19) . .
C15 C16 C21 F1 59(2) . .
C17 C16 C21 F3 4(2) . .
C15 C16 C21 F3 -173.2(13) . .
C17 C16 C21 F2 122.0(18) . .
C15 C16 C21 F2 -55.3(17) . .
